data_4003400
loop_
_publ_author_name
'Oswald, Iain W. H.'
'Koegel, Alexandra A.'
'Neilson, James R.'

_publ_section_title
;
 General Synthesis Principles for Ruddlesden--Popper Hybrid Perovskite
 Halides from a Dynamic Equilibrium
;
_journal_issue 23
_journal_name_full 'Chemistry of Materials'
_journal_page_first 8606
_journal_paper_doi 10.1021/acs.chemmater.8b03817
_journal_volume 30
_journal_year 2018
_chemical_formula_sum 'C15 H26 I7 N3 Pb2'
_chemical_formula_weight 1551.07
_space_group_crystal_system orthorhombic
_space_group_IT_number 60
_space_group_name_Hall '-P 2n 2ab'
_space_group_name_H-M_alt 'P b c n'
_atom_sites_solution_hydrogens geom
_audit_creation_method SHELXL-2017/1
_audit_update_record
;
2018-06-20 # Formatted by publCIF

;
_cell_angle_alpha 90
_cell_angle_beta 90
_cell_angle_gamma 90
_cell_formula_units_Z 4
_cell_length_a 41.4633(11)
_cell_length_b 9.0279(3)
_cell_length_c 8.7717(2)
_cell_measurement_reflns_used 6924
_cell_measurement_temperature 300(2)
_cell_measurement_theta_max 28.06
_cell_measurement_theta_min 2.95
_cell_volume 3283.48(16)
_computing_cell_refinement 'Bruker SAINT'
_computing_data_collection 'APEX3 (Bruker-AXS, 2015)'
_computing_data_reduction 'Bruker SAINT'
_computing_molecular_graphics 'VESTA (Momma and Izumi, 2017)'
_computing_publication_material 'publCIF (Westrip, 2010)'
_computing_structure_refinement 'SHELXL-2017/1 (Sheldrick, 2017)'
_computing_structure_solution 'SHELXT 2014/5 (Sheldrick, 2014)'
_diffrn_ambient_temperature 300(2)
_diffrn_measured_fraction_theta_full 0.999
_diffrn_measured_fraction_theta_max 0.997
_diffrn_measurement_device_type 'Bruker D8 Quest ECO CMOS'
_diffrn_measurement_method '\f and \w scans'
_diffrn_radiation_monochromator 'HELIOS optics'
_diffrn_radiation_type MoK\a
_diffrn_radiation_wavelength 0.71073
_diffrn_reflns_av_R_equivalents 0.1099
_diffrn_reflns_av_unetI/netI 0.0565
_diffrn_reflns_Laue_measured_fraction_full 0.999
_diffrn_reflns_Laue_measured_fraction_max 0.997
_diffrn_reflns_limit_h_max 59
_diffrn_reflns_limit_h_min -59
_diffrn_reflns_limit_k_max 12
_diffrn_reflns_limit_k_min -12
_diffrn_reflns_limit_l_max 12
_diffrn_reflns_limit_l_min -12
_diffrn_reflns_number 61578
_diffrn_reflns_point_group_measured_fraction_full 0.999
_diffrn_reflns_point_group_measured_fraction_max 0.997
_diffrn_reflns_theta_full 25.242
_diffrn_reflns_theta_max 30.633
_diffrn_reflns_theta_min 2.309
_diffrn_source 'I\ms microfocus tube'
_exptl_absorpt_coefficient_mu 16.831
_exptl_absorpt_correction_T_max 0.7461
_exptl_absorpt_correction_T_min 0.4388
_exptl_absorpt_correction_type multi-scan
_exptl_absorpt_process_details 'SADABS (2014)'
_exptl_crystal_colour Red
_exptl_crystal_density_diffrn 3.138
_exptl_crystal_description Plate
_exptl_crystal_F_000 2688
_exptl_crystal_size_max 0.092
_exptl_crystal_size_mid 0.065
_exptl_crystal_size_min 0.002
_refine_diff_density_max 2.256
_refine_diff_density_min -2.075
_refine_diff_density_rms 0.237
_refine_ls_extinction_method none
_refine_ls_goodness_of_fit_ref 1.170
_refine_ls_hydrogen_treatment constr
_refine_ls_matrix_type full
_refine_ls_number_parameters 120
_refine_ls_number_reflns 5053
_refine_ls_number_restraints 1
_refine_ls_restrained_S_all 1.171
_refine_ls_R_factor_all 0.1150
_refine_ls_R_factor_gt 0.0544
_refine_ls_shift/su_max 0.002
_refine_ls_shift/su_mean 0.000
_refine_ls_structure_factor_coef Fsqd
_refine_ls_weighting_details 'w=1/[\s^2^(Fo^2^)+69.2290P] where P=(Fo^2^+2Fc^2^)/3'
_refine_ls_weighting_scheme calc
_refine_ls_wR_factor_gt 0.1142
_refine_ls_wR_factor_ref 0.1310
_reflns_Friedel_coverage 0.000
_reflns_number_gt 2803
_reflns_number_total 5053
_reflns_threshold_expression 'I > 2\s(I)'
_cod_data_source_file cm8b03817_si_004.cif
_cod_data_source_block shelx
_cod_database_code 4003400
_shelx_shelxl_version_number 2017/1
_shelx_space_group_comment
;
The symmetry employed for this shelxl refinement is uniquely defined
by the following loop, which should always be used as a source of
symmetry information in preference to the above space-group names.
They are only intended as comments.
;
_publcif_funding_html
;
;

loop_
_space_group_symop_operation_xyz
'x, y, z'
'-x+1/2, -y+1/2, z+1/2'
'-x, y, -z+1/2'
'x+1/2, -y+1/2, -z'
'-x, -y, -z'
'x-1/2, y-1/2, -z-1/2'
'x, -y, z-1/2'
'-x-1/2, y-1/2, z'

loop_
_atom_site_label
_atom_site_type_symbol
_atom_site_fract_x
_atom_site_fract_y
_atom_site_fract_z
_atom_site_U_iso_or_equiv
_atom_site_adp_type
_atom_site_occupancy
_atom_site_site_symmetry_order
_atom_site_calc_flag
_atom_site_refinement_flags_posn
_atom_site_refinement_flags_adp
_atom_site_refinement_flags_occupancy
Pb1 Pb 0.57831(2) 0.75113(5) 0.25421(5) 0.03684(12) Uani 1 1 d . . .
I1 I 0.57217(2) 0.45928(11) 0.46083(11) 0.0547(3) Uani 1 1 d . . .
I2 I 0.65300(2) 0.70529(12) 0.27447(12) 0.0575(3) Uani 1 1 d . . .
I3 I 0.500000 0.76589(18) 0.250000 0.0636(4) Uani 1 2 d S T P
I4 I 0.57971(3) 0.95864(12) 0.54620(12) 0.0646(3) Uani 1 1 d . . .
C1 C 0.500000 0.675(6) 0.750000 0.29(3) Uani 1 2 d DS T P
H1A H 0.516305 0.639446 0.681395 0.431 Uiso 0.5 1 calc R U P
H1B H 0.479278 0.639445 0.717556 0.431 Uiso 0.5 1 calc R U P
H1C H 0.504417 0.639446 0.851050 0.431 Uiso 0.5 1 calc R U P
N1 N 0.500000 0.825(5) 0.750000 0.29(3) Uani 1 2 d DS T P
H1D H 0.480221 0.857791 0.770242 0.431 Uiso 0.5 1 calc R U P
H1E H 0.506181 0.857791 0.658911 0.431 Uiso 0.5 1 calc R U P
H1F H 0.513598 0.857791 0.820847 0.431 Uiso 0.5 1 calc R U P
N2 N 0.6354(3) 0.3241(16) 0.1904(16) 0.070(4) Uani 1 1 d . . .
H2A H 0.614663 0.336997 0.213690 0.104 Uiso 1 1 calc R U .
H2B H 0.645504 0.410927 0.193466 0.104 Uiso 1 1 calc R U .
H2C H 0.636949 0.286037 0.097055 0.104 Uiso 1 1 calc R U .
C3 C 0.6850(4) 0.1949(18) 0.2693(15) 0.053(3) Uani 1 1 d . . .
C2 C 0.6503(5) 0.221(2) 0.302(2) 0.081(5) Uani 1 1 d . . .
H2D H 0.638866 0.127728 0.299241 0.097 Uiso 1 1 calc R U .
H2E H 0.648097 0.262479 0.403263 0.097 Uiso 1 1 calc R U .
C4 C 0.7086(5) 0.265(2) 0.332(3) 0.090(6) Uani 1 1 d . . .
H4 H 0.703725 0.341300 0.399690 0.108 Uiso 1 1 calc R U .
C7 C 0.7236(7) 0.054(2) 0.130(3) 0.101(7) Uani 1 1 d . . .
H7 H 0.728416 -0.019864 0.059810 0.122 Uiso 1 1 calc R U .
C5 C 0.7409(5) 0.235(2) 0.304(2) 0.086(6) Uani 1 1 d . . .
H5 H 0.757152 0.285218 0.355093 0.103 Uiso 1 1 calc R U .
C6 C 0.7481(5) 0.129(3) 0.200(2) 0.093(7) Uani 1 1 d . . .
H6 H 0.769505 0.107961 0.175643 0.111 Uiso 1 1 calc R U .
C8 C 0.6918(5) 0.086(2) 0.161(2) 0.079(5) Uani 1 1 d . . .
H8 H 0.675238 0.036032 0.111566 0.095 Uiso 1 1 calc R U .

loop_
_atom_site_aniso_label
_atom_site_aniso_U_11
_atom_site_aniso_U_22
_atom_site_aniso_U_33
_atom_site_aniso_U_23
_atom_site_aniso_U_13
_atom_site_aniso_U_12
Pb1 0.0449(2) 0.0336(2) 0.03206(19) -0.00012(17) 0.0003(2) -0.00080(19)
I1 0.0690(6) 0.0491(6) 0.0461(5) 0.0205(4) -0.0008(5) -0.0056(4)
I2 0.0418(5) 0.0719(6) 0.0588(6) 0.0001(5) 0.0025(4) -0.0051(4)
I3 0.0367(6) 0.0795(10) 0.0746(9) 0.000 0.0013(7) 0.000
I4 0.0930(8) 0.0519(6) 0.0490(5) -0.0235(5) -0.0088(5) 0.0118(5)
C1 0.23(4) 0.21(5) 0.42(7) 0.000 0.09(4) 0.000
N1 0.23(4) 0.21(5) 0.42(7) 0.000 0.09(4) 0.000
N2 0.069(9) 0.068(9) 0.071(9) -0.005(8) -0.005(7) 0.003(7)
C3 0.066(9) 0.063(9) 0.031(7) 0.011(7) 0.009(6) 0.004(8)
C2 0.094(14) 0.085(13) 0.063(10) 0.004(10) -0.009(10) 0.019(11)
C4 0.076(13) 0.079(14) 0.115(17) -0.012(12) -0.013(12) -0.009(11)
C7 0.14(2) 0.077(14) 0.087(15) -0.007(12) 0.011(15) 0.024(15)
C5 0.093(16) 0.087(15) 0.077(12) 0.015(11) -0.021(11) -0.020(12)
C6 0.069(12) 0.13(2) 0.075(13) 0.027(14) 0.017(11) 0.014(13)
C8 0.082(13) 0.073(12) 0.083(13) 0.011(11) -0.014(11) -0.012(10)

loop_
_atom_type_symbol
_atom_type_description
_atom_type_scat_dispersion_real
_atom_type_scat_dispersion_imag
_atom_type_scat_source
C C 0.0033 0.0016 'International Tables Vol C Tables 4.2.6.8 and 6.1.1.4'
I I -0.4742 1.8119 'International Tables Vol C Tables 4.2.6.8 and 6.1.1.4'
N N 0.0061 0.0033 'International Tables Vol C Tables 4.2.6.8 and 6.1.1.4'
Pb Pb -3.3944 10.1111 'International Tables Vol C Tables 4.2.6.8 and 6.1.1.4'
H H 0.0000 0.0000 'International Tables Vol C Tables 4.2.6.8 and 6.1.1.4'

loop_
_geom_angle_atom_site_label_1
_geom_angle_atom_site_label_2
_geom_angle_atom_site_label_3
_geom_angle
_geom_angle_site_symmetry_1
_geom_angle_site_symmetry_3
I2 Pb1 I4 90.81(3) . .
I2 Pb1 I4 97.06(3) . 7_575
I4 Pb1 I4 88.650(14) . 7_575
I2 Pb1 I1 86.43(3) . .
I4 Pb1 I1 91.74(3) . .
I4 Pb1 I1 176.48(3) 7_575 .
I2 Pb1 I1 92.62(3) . 7_565
I4 Pb1 I1 176.49(3) . 7_565
I4 Pb1 I1 91.66(3) 7_575 7_565
I1 Pb1 I1 87.742(14) . 7_565
I2 Pb1 I3 174.13(4) . .
I4 Pb1 I3 90.19(3) . .
I4 Pb1 I3 88.74(3) 7_575 .
I1 Pb1 I3 87.76(3) . .
I1 Pb1 I3 86.32(3) 7_565 .
Pb1 I1 Pb1 158.91(4) . 7_566
Pb1 I3 Pb1 175.30(6) . 3_655
Pb1 I4 Pb1 160.92(4) . 7_576
C4 C3 C8 118.8(18) . .
C4 C3 C2 125.1(18) . .
C8 C3 C2 116.1(16) . .
N2 C2 C3 112.3(15) . .
C3 C4 C5 124(2) . .
C6 C7 C8 121(2) . .
C6 C5 C4 118(2) . .
C5 C6 C7 119(2) . .
C7 C8 C3 118.6(18) . .

loop_
_geom_bond_atom_site_label_1
_geom_bond_atom_site_label_2
_geom_bond_distance
_geom_bond_site_symmetry_2
Pb1 I2 3.1294(11) .
Pb1 I4 3.1738(10) .
Pb1 I4 3.1934(10) 7_575
Pb1 I1 3.2081(10) .
Pb1 I1 3.2087(10) 7_565
Pb1 I3 3.2498(5) .
C1 N1 1.35(4) .
N2 C2 1.48(2) .
C3 C4 1.29(2) .
C3 C8 1.39(2) .
C3 C2 1.48(2) .
C4 C5 1.39(3) .
C7 C6 1.37(3) .
C7 C8 1.38(3) .
C5 C6 1.35(3) .
